data_8101733
loop_
_publ_author_name
'Niu, M.-J.'
'Kong, L.-Q.'
'Li, D.-C.'
'Dou, J.-M.'

_publ_section_title
;
Crystal structure of bis(15-crown-5)potassium bis(1,2-dicyanoethene-
1,2-dithiolate-S,S')aurate(I), [K(C~10~H~20~O~5~)~2~][Au(C~4~N~2~S~2~)~2~]
;
_journal_issue 3
_journal_name_full 'Zeitschrift f\"ur Kristallographie - New Crystal Structures'
_journal_page_first 327
_journal_page_last 329
_journal_volume 220
_journal_year 2005
_chemical_formula_sum 'C28 H40 Au K N4 O10 S4'
_chemical_formula_weight 956.95
_chemical_melting_point_gt 573.15
_chemical_name_systematic
; 
bis(15-crown-5)potassium bis(1,2-dicyanoethene-1,2-dithiolate-S,S')aurate(I)
;
_space_group_IT_number 2
_symmetry_cell_setting triclinic
_symmetry_space_group_name_Hall '-P 1'
_symmetry_space_group_name_H-M 'P -1'
_atom_sites_solution_hydrogens geom
_atom_sites_solution_primary direct
_atom_sites_solution_secondary difmap
_audit_creation_method SHELXL-97
_cell_angle_alpha 78.287(6)
_cell_angle_beta 77.735(6)
_cell_angle_gamma 82.941(6)
_cell_formula_units_Z 2
_cell_length_a 9.703(4)
_cell_length_b 13.621(6)
_cell_length_c 15.181(7)
_cell_measurement_reflns_used 4959
_cell_measurement_temperature 298(2)
_cell_measurement_theta_max 24.899
_cell_measurement_theta_min 2.783
_cell_volume 1913.1(15)
_computing_cell_refinement 'Bruker SMART'
_computing_data_collection 'Bruker SMART'
_computing_data_reduction 'Bruker SHELXTL'
_computing_molecular_graphics 'Bruker SHELXTL'
_computing_publication_material 'Bruker SHELXTL'
_computing_structure_refinement 'SHELXL-97 (Sheldrick, 1997)'
_computing_structure_solution 'SHELXS-97 (Sheldrick, 1990)'
_diffrn_ambient_temperature 298(2)
_diffrn_measured_fraction_theta_full 0.985
_diffrn_measured_fraction_theta_max 0.985
_diffrn_measurement_device_type 'Bruker SMART CCD'
_diffrn_measurement_method phi/omega
_diffrn_radiation_monochromator graphite
_diffrn_radiation_source 'fine-focus sealed tube'
_diffrn_radiation_type MoK\a
_diffrn_radiation_wavelength 0.71073
_diffrn_reflns_av_R_equivalents 0.0255
_diffrn_reflns_av_sigmaI/netI 0.0455
_diffrn_reflns_limit_h_max 11
_diffrn_reflns_limit_h_min -11
_diffrn_reflns_limit_k_max 15
_diffrn_reflns_limit_k_min -16
_diffrn_reflns_limit_l_max 18
_diffrn_reflns_limit_l_min -15
_diffrn_reflns_number 10120
_diffrn_reflns_theta_full 25.03
_diffrn_reflns_theta_max 25.03
_diffrn_reflns_theta_min 2.16
_exptl_absorpt_coefficient_mu 4.227
_exptl_absorpt_correction_T_max 0.3259
_exptl_absorpt_correction_T_min 0.2320
_exptl_absorpt_correction_type multi-scan
_exptl_absorpt_process_details sadabs
_exptl_crystal_colour 'salmon pink'
_exptl_crystal_density_diffrn 1.661
_exptl_crystal_density_method 'not measured'
_exptl_crystal_description prism
_exptl_crystal_F_000 956
_exptl_crystal_size_max 0.50
_exptl_crystal_size_mid 0.45
_exptl_crystal_size_min 0.35
_refine_diff_density_max 1.144
_refine_diff_density_min -1.289
_refine_diff_density_rms 0.106
_refine_ls_extinction_method none
_refine_ls_goodness_of_fit_ref 1.052
_refine_ls_hydrogen_treatment mixed
_refine_ls_matrix_type full
_refine_ls_number_parameters 433
_refine_ls_number_reflns 6666
_refine_ls_number_restraints 0
_refine_ls_restrained_S_all 1.052
_refine_ls_R_factor_all 0.0564
_refine_ls_R_factor_gt 0.0400
_refine_ls_shift/su_max 0.001
_refine_ls_shift/su_mean 0.000
_refine_ls_structure_factor_coef Fsqd
_refine_ls_weighting_details 'calc w=1/[\s^2^(Fo^2^)+(0.0625P)^2^+0.0000P] where P=(Fo^2^+2Fc^2^)/3'
_refine_ls_weighting_scheme calc
_refine_ls_wR_factor_gt 0.1003
_refine_ls_wR_factor_ref 0.1084
_reflns_number_gt 5287
_reflns_number_total 6666
_reflns_threshold_expression >2sigma(I)
_cod_data_source_file 1267-1473.cff
_cod_data_source_block 030324d
_cod_original_cell_volume 1913.0(15)
_cod_original_sg_symbol_H-M P-1
_cod_database_code 8101733

loop_
_symmetry_equiv_pos_as_xyz
'x, y, z'
'-x, -y, -z'

loop_
_atom_site_label
_atom_site_type_symbol
_atom_site_fract_x
_atom_site_fract_y
_atom_site_fract_z
_atom_site_U_iso_or_equiv
_atom_site_adp_type
_atom_site_occupancy
_atom_site_symmetry_multiplicity
_atom_site_Wyckoff_symbol
_atom_site_calc_flag
_atom_site_refinement_flags
_atom_site_disorder_assembly
_atom_site_disorder_group
Au1 Au 0.65111(2) 0.543625(18) 0.056333(16) 0.04685(11) Uani 1 2 i d . . .
K1 K 0.88986(15) 0.84209(11) 0.27345(10) 0.0542(4) Uani 1 2 i d . . .
S1 S 0.45173(18) 0.54600(13) 0.17060(12) 0.0553(4) Uani 1 2 i d . . .
S2 S 0.75785(17) 0.41001(13) 0.14572(11) 0.0534(4) Uani 1 2 i d . . .
S3 S 0.84987(17) 0.54162(13) -0.05851(12) 0.0535(4) Uani 1 2 i d . . .
S4 S 0.54326(17) 0.67676(13) -0.03304(12) 0.0536(4) Uani 1 2 i d . . .
O1 O 0.9366(10) 0.6270(6) 0.3119(6) 0.138(3) Uani 1 2 i d . . .
O2 O 1.0836(8) 0.7402(7) 0.3933(5) 0.125(3) Uani 1 2 i d . . .
O3 O 0.8969(9) 0.9080(7) 0.4503(5) 0.119(2) Uani 1 2 i d . . .
O4 O 0.6340(9) 0.8949(6) 0.4015(5) 0.122(3) Uani 1 2 i d . . .
O5 O 0.6565(9) 0.7174(6) 0.3237(6) 0.130(3) Uani 1 2 i d . . .
N1 N 0.3114(8) 0.4085(6) 0.3989(5) 0.097(3) Uani 1 2 i d . . .
N2 N 0.6804(7) 0.2467(5) 0.3724(5) 0.078(2) Uani 1 2 i d . . .
N3 N 0.9751(7) 0.6626(5) -0.2956(5) 0.0779(19) Uani 1 2 i d . . .
N4 N 0.6017(7) 0.8287(5) -0.2639(5) 0.0784(19) Uani 1 2 i d . . .
C1 C 1.0220(18) 0.5890(10) 0.3698(10) 0.156(6) Uani 1 2 i d . . .
H1A H 1.1009 0.5529 0.3355 0.187 Uiso 1 2 i calc R . .
H1B H 0.9712 0.5385 0.4154 0.187 Uiso 1 2 i calc R . .
C2 C 1.0813(19) 0.6440(11) 0.4184(16) 0.217(11) Uani 1 2 i d . . .
H2A H 1.0315 0.6310 0.4816 0.260 Uiso 1 2 i calc R . .
H2B H 1.1783 0.6161 0.4180 0.260 Uiso 1 2 i calc R . .
C3 C 1.0845(14) 0.7910(17) 0.4651(8) 0.174(8) Uani 1 2 i d . . .
H3A H 1.1162 0.7408 0.5134 0.209 Uiso 1 2 i calc R . .
H3B H 1.1586 0.8367 0.4424 0.209 Uiso 1 2 i calc R . .
C4 C 0.969(2) 0.8461(9) 0.5075(9) 0.174(8) Uani 1 2 i d . . .
H4A H 0.9047 0.7996 0.5483 0.209 Uiso 1 2 i calc R . .
H4B H 1.0008 0.8851 0.5448 0.209 Uiso 1 2 i calc R . .
C5 C 0.7540(14) 0.9404(10) 0.4940(8) 0.127(4) Uani 1 2 i d . . .
H5A H 0.7325 1.0099 0.4664 0.152 Uiso 1 2 i calc R . .
H5B H 0.7540 0.9391 0.5582 0.152 Uiso 1 2 i calc R . .
C6 C 0.6383(13) 0.8816(10) 0.4892(7) 0.121(4) Uani 1 2 i d . . .
H6A H 0.6579 0.8109 0.5136 0.146 Uiso 1 2 i calc R . .
H6B H 0.5490 0.9059 0.5236 0.146 Uiso 1 2 i calc R . .
C7 C 0.5221(14) 0.8439(11) 0.3833(12) 0.164(7) Uani 1 2 i d . . .
H7A H 0.4357 0.8596 0.4253 0.197 Uiso 1 2 i calc R . .
H7B H 0.5073 0.8732 0.3219 0.197 Uiso 1 2 i calc R . .
C8 C 0.5391(12) 0.7422(14) 0.3895(11) 0.166(6) Uani 1 2 i d . . .
H8A H 0.4548 0.7184 0.3789 0.199 Uiso 1 2 i calc R . .
H8B H 0.5536 0.7101 0.4503 0.199 Uiso 1 2 i calc R . .
C9 C 0.6919(18) 0.6148(10) 0.3343(11) 0.154(6) Uani 1 2 i d . . .
H9A H 0.6529 0.5843 0.3968 0.185 Uiso 1 2 i calc R . .
H9B H 0.6469 0.5880 0.2940 0.185 Uiso 1 2 i calc R . .
C10 C 0.8135(18) 0.5901(17) 0.3191(19) 0.260(15) Uani 1 2 i d . . .
H10A H 0.8252 0.5674 0.2612 0.312 Uiso 1 2 i calc R . .
H10B H 0.8205 0.5289 0.3641 0.312 Uiso 1 2 i calc R . .
O6 O 0.8993(8) 0.7826(6) 0.0981(5) 0.113(2) Uani 1 2 i d . . .
O7 O 1.1580(10) 0.8244(9) 0.1232(8) 0.186(4) Uani 1 2 i d . . .
O8 O 1.1229(9) 0.9644(6) 0.2368(6) 0.128(3) Uani 1 2 i d . . .
O9 O 0.8769(8) 1.0563(5) 0.1845(5) 0.115(2) Uani 1 2 i d . . .
O10 O 0.6872(7) 0.9318(6) 0.1591(5) 0.105(2) Uani 1 2 i d . . .
C11 C 1.0239(13) 0.7527(10) 0.0481(8) 0.132(5) Uani 1 2 i d . . .
H11A H 1.0434 0.8009 -0.0086 0.158 Uiso 1 2 i calc R . .
H11B H 1.0156 0.6884 0.0325 0.158 Uiso 1 2 i calc R . .
C12 C 1.1396(14) 0.7430(8) 0.0933(8) 0.120(4) Uani 1 2 i d . . .
H12A H 1.1263 0.6878 0.1451 0.144 Uiso 1 2 i calc R . .
H12B H 1.2252 0.7253 0.0515 0.144 Uiso 1 2 i calc R . .
C13 C 1.2574(11) 0.8324(10) 0.1629(10) 0.121(4) Uani 1 2 i d . . .
H13A H 1.3467 0.8228 0.1212 0.145 Uiso 1 2 i calc R . .
H13B H 1.2555 0.7785 0.2158 0.145 Uiso 1 2 i calc R . .
C14 C 1.2529(11) 0.9305(11) 0.1943(9) 0.127(4) Uani 1 2 i d . . .
H14A H 1.3180 0.9230 0.2360 0.152 Uiso 1 2 i calc R . .
H14B H 1.2861 0.9810 0.1415 0.152 Uiso 1 2 i calc R . .
C15 C 1.0906(13) 1.0651(9) 0.2288(7) 0.108(4) Uani 1 2 i d . . .
H15A H 1.1351 1.0979 0.1684 0.130 Uiso 1 2 i calc R . .
H15B H 1.1292 1.0893 0.2736 0.130 Uiso 1 2 i calc R . .
C16 C 0.9378(11) 1.0934(9) 0.2423(7) 0.108(3) Uani 1 2 i d . . .
H16A H 0.8943 1.0678 0.3052 0.129 Uiso 1 2 i calc R . .
H16B H 0.9212 1.1662 0.2318 0.129 Uiso 1 2 i calc R . .
C17 C 0.7380(10) 1.0864(7) 0.1873(8) 0.105(3) Uani 1 2 i d . . .
H17A H 0.7253 1.1586 0.1665 0.127 Uiso 1 2 i calc R . .
H17B H 0.6847 1.0699 0.2494 0.127 Uiso 1 2 i calc R . .
C18 C 0.6891(12) 1.0312(7) 0.1246(8) 0.104(3) Uani 1 2 i d . . .
H18A H 0.5948 1.0587 0.1161 0.125 Uiso 1 2 i calc R . .
H18B H 0.7519 1.0410 0.0652 0.125 Uiso 1 2 i calc R . .
C19 C 0.6859(15) 0.8702(11) 0.0968(9) 0.146(5) Uani 1 2 i d . . .
H19A H 0.6332 0.8138 0.1305 0.175 Uiso 1 2 i calc R . .
H19B H 0.6301 0.9079 0.0532 0.175 Uiso 1 2 i calc R . .
C20 C 0.8042(12) 0.8314(10) 0.0475(8) 0.113(4) Uani 1 2 i d . . .
H20A H 0.8487 0.8854 0.0026 0.136 Uiso 1 2 i calc R . .
H20B H 0.7782 0.7849 0.0142 0.136 Uiso 1 2 i calc R . .
C21 C 0.3943(8) 0.4243(6) 0.3334(5) 0.0649(19) Uani 1 2 i d . . .
C22 C 0.4998(7) 0.4448(5) 0.2515(4) 0.0506(15) Uani 1 2 i d . . .
C23 C 0.6247(6) 0.3899(5) 0.2425(4) 0.0471(15) Uani 1 2 i d . . .
C24 C 0.6559(7) 0.3100(6) 0.3149(5) 0.0570(17) Uani 1 2 i d . . .
C25 C 0.8949(7) 0.6513(5) -0.2289(5) 0.0536(16) Uani 1 2 i d . . .
C26 C 0.7966(6) 0.6360(4) -0.1444(4) 0.0455(14) Uani 1 2 i d . . .
C27 C 0.6699(7) 0.6908(5) -0.1341(4) 0.0476(15) Uani 1 2 i d . . .
C28 C 0.6319(7) 0.7678(5) -0.2063(5) 0.0551(17) Uani 1 2 i d . . .

loop_
_atom_site_aniso_label
_atom_site_aniso_U_11
_atom_site_aniso_U_22
_atom_site_aniso_U_33
_atom_site_aniso_U_23
_atom_site_aniso_U_13
_atom_site_aniso_U_12
Au1 0.04306(16) 0.05194(17) 0.04808(17) -0.01057(11) -0.01242(10) -0.00489(10)
K1 0.0515(8) 0.0565(8) 0.0565(9) -0.0123(7) -0.0136(7) -0.0037(7)
S1 0.0465(9) 0.0565(10) 0.0571(10) -0.0046(8) -0.0074(8) 0.0037(8)
S2 0.0437(9) 0.0626(10) 0.0486(9) -0.0050(8) -0.0066(7) 0.0033(7)
S3 0.0429(9) 0.0614(10) 0.0512(10) -0.0025(8) -0.0103(7) 0.0042(7)
S4 0.0436(9) 0.0574(10) 0.0554(10) -0.0069(8) -0.0069(7) 0.0023(7)
O1 0.156(8) 0.109(6) 0.141(7) -0.016(5) -0.034(6) 0.025(6)
O2 0.124(6) 0.141(7) 0.101(6) 0.012(5) -0.037(5) -0.010(5)
O3 0.149(7) 0.144(6) 0.074(5) -0.014(5) -0.029(5) -0.048(6)
O4 0.141(7) 0.128(6) 0.079(5) -0.018(4) 0.001(4) 0.013(5)
O5 0.127(7) 0.120(7) 0.150(7) -0.028(5) -0.014(6) -0.046(5)
N1 0.068(5) 0.120(6) 0.075(5) 0.007(5) 0.012(4) 0.013(4)
N2 0.066(4) 0.090(5) 0.067(4) 0.012(4) -0.015(3) 0.004(4)
N3 0.074(5) 0.088(5) 0.060(4) -0.003(4) -0.003(4) 0.002(4)
N4 0.067(4) 0.076(4) 0.081(5) 0.013(4) -0.019(4) -0.003(3)
C1 0.204(16) 0.118(10) 0.153(13) -0.032(9) -0.088(12) 0.057(11)
C2 0.232(19) 0.102(11) 0.33(3) 0.092(14) -0.19(2) -0.057(11)
C3 0.101(9) 0.36(3) 0.083(8) -0.085(12) -0.028(7) -0.006(12)
C4 0.35(3) 0.105(9) 0.104(10) -0.011(8) -0.125(15) -0.012(12)
C5 0.133(11) 0.142(11) 0.092(8) -0.032(8) 0.031(8) -0.033(9)
C6 0.125(10) 0.144(10) 0.080(8) -0.015(7) -0.003(7) 0.004(8)
C7 0.119(11) 0.131(11) 0.254(19) 0.050(12) -0.113(12) -0.058(9)
C8 0.058(7) 0.219(18) 0.202(15) -0.013(14) 0.015(8) -0.050(9)
C9 0.186(16) 0.099(10) 0.198(15) -0.034(9) -0.040(13) -0.081(10)
C10 0.107(13) 0.27(3) 0.43(4) -0.12(2) -0.010(18) -0.109(17)
O6 0.111(6) 0.130(6) 0.111(5) -0.054(5) -0.033(5) 0.014(5)
O7 0.109(7) 0.258(12) 0.228(11) -0.134(10) -0.059(7) 0.037(7)
O8 0.113(6) 0.117(6) 0.152(7) -0.005(5) -0.025(5) -0.038(5)
O9 0.109(5) 0.114(5) 0.125(6) -0.030(5) -0.034(5) 0.007(4)
O10 0.100(5) 0.117(6) 0.104(5) -0.028(4) -0.031(4) 0.002(4)
C11 0.123(10) 0.166(11) 0.121(9) -0.089(9) -0.033(8) 0.054(8)
C12 0.154(11) 0.112(8) 0.106(8) -0.057(7) -0.025(8) -0.001(8)
C13 0.069(7) 0.140(10) 0.147(11) -0.008(9) -0.029(7) 0.000(7)
C14 0.057(6) 0.187(13) 0.139(10) -0.042(9) -0.021(6) 0.010(7)
C15 0.148(11) 0.107(8) 0.086(7) -0.024(6) -0.030(7) -0.049(8)
C16 0.094(8) 0.146(9) 0.101(8) -0.053(7) -0.012(6) -0.044(7)
C17 0.084(7) 0.086(6) 0.134(9) -0.006(6) -0.024(6) 0.024(5)
C18 0.120(9) 0.077(7) 0.106(8) -0.001(6) -0.031(7) 0.011(6)
C19 0.146(12) 0.205(14) 0.121(10) -0.099(10) -0.034(9) -0.016(10)
C20 0.094(8) 0.154(10) 0.107(8) -0.031(8) -0.037(7) -0.026(7)
C21 0.059(5) 0.067(5) 0.063(5) -0.007(4) -0.010(4) 0.005(4)
C22 0.048(4) 0.058(4) 0.048(4) -0.010(3) -0.008(3) -0.010(3)
C23 0.046(4) 0.048(4) 0.050(4) -0.009(3) -0.012(3) -0.007(3)
C24 0.041(4) 0.070(5) 0.057(4) -0.012(4) -0.008(3) 0.001(3)
C25 0.049(4) 0.052(4) 0.056(4) -0.006(3) -0.010(3) 0.002(3)
C26 0.042(3) 0.047(3) 0.048(4) -0.009(3) -0.011(3) -0.004(3)
C27 0.046(4) 0.046(3) 0.054(4) -0.008(3) -0.014(3) -0.007(3)
C28 0.046(4) 0.054(4) 0.063(5) -0.006(4) -0.009(3) -0.007(3)

loop_
_atom_type_symbol
_atom_type_description
_atom_type_scat_dispersion_real
_atom_type_scat_dispersion_imag
_atom_type_scat_source
C C 0.0033 0.0016 'International Tables Vol C Tables 4.2.6.8 and 6.1.1.4'
H H 0.0000 0.0000 'International Tables Vol C Tables 4.2.6.8 and 6.1.1.4'
N N 0.0061 0.0033 'International Tables Vol C Tables 4.2.6.8 and 6.1.1.4'
K K 0.2009 0.2494 'International Tables Vol C Tables 4.2.6.8 and 6.1.1.4'
O O 0.0106 0.0060 'International Tables Vol C Tables 4.2.6.8 and 6.1.1.4'
S S 0.1246 0.1234 'International Tables Vol C Tables 4.2.6.8 and 6.1.1.4'
Au Au -2.0133 8.8022 'International Tables Vol C Tables 4.2.6.8 and 6.1.1.4'

loop_
_geom_angle_atom_site_label_1
_geom_angle_atom_site_label_2
_geom_angle_atom_site_label_3
_geom_angle
_geom_angle_site_symmetry_1
_geom_angle_site_symmetry_3
_geom_angle_publ_flag
S1 Au1 S3 179.71(6) . . ?
S1 Au1 S2 90.85(6) . . ?
S3 Au1 S2 89.41(6) . . ?
S1 Au1 S4 88.97(6) . . ?
S3 Au1 S4 90.77(6) . . ?
S2 Au1 S4 179.68(6) . . ?
O8 K1 O1 120.3(3) . . ?
O8 K1 O5 176.0(2) . . ?
O1 K1 O5 59.0(3) . . ?
O8 K1 O10 110.0(2) . . ?
O1 K1 O10 118.4(3) . . ?
O5 K1 O10 73.1(2) . . ?
O8 K1 O6 103.6(3) . . ?
O1 K1 O6 76.0(2) . . ?
O5 K1 O6 80.2(2) . . ?
O10 K1 O6 58.9(2) . . ?
O8 K1 O4 118.5(3) . . ?
O1 K1 O4 106.3(2) . . ?
O5 K1 O4 59.2(3) . . ?
O10 K1 O4 75.1(2) . . ?
O6 K1 O4 125.9(2) . . ?
O8 K1 O2 73.8(2) . . ?
O1 K1 O2 58.5(3) . . ?
O5 K1 O2 103.2(3) . . ?
O10 K1 O2 176.3(2) . . ?
O6 K1 O2 120.5(2) . . ?
O4 K1 O2 103.6(2) . . ?
O8 K1 O9 56.4(2) . . ?
O1 K1 O9 164.9(2) . . ?
O5 K1 O9 125.5(2) . . ?
O10 K1 O9 56.8(2) . . ?
O6 K1 O9 90.3(2) . . ?
O4 K1 O9 86.7(2) . . ?
O2 K1 O9 126.8(2) . . ?
O8 K1 O3 73.1(2) . . ?
O1 K1 O3 105.0(2) . . ?
O5 K1 O3 103.1(2) . . ?
O10 K1 O3 122.6(2) . . ?
O6 K1 O3 176.7(2) . . ?
O4 K1 O3 57.1(2) . . ?
O2 K1 O3 58.3(3) . . ?
O9 K1 O3 88.4(2) . . ?
O8 K1 O7 55.2(3) . . ?
O1 K1 O7 83.3(3) . . ?
O5 K1 O7 127.6(3) . . ?
O10 K1 O7 99.6(2) . . ?
O6 K1 O7 54.5(2) . . ?
O4 K1 O7 170.3(3) . . ?
O2 K1 O7 82.2(3) . . ?
O9 K1 O7 83.6(3) . . ?
O3 K1 O7 122.2(3) . . ?
O8 K1 C16 42.7(3) . . ?
O1 K1 C16 162.1(3) . . ?
O5 K1 C16 137.5(3) . . ?
O10 K1 C16 78.2(2) . . ?
O6 K1 C16 110.6(2) . . ?
O4 K1 C16 83.7(2) . . ?
O2 K1 C16 105.2(3) . . ?
O9 K1 C16 23.1(2) . . ?
O3 K1 C16 67.5(2) . . ?
O7 K1 C16 87.3(3) . . ?
O8 K1 C10 141.4(4) . . ?
O1 K1 C10 21.2(3) . . ?
O5 K1 C10 38.1(3) . . ?
O10 K1 C10 100.6(4) . . ?
O6 K1 C10 72.5(5) . . ?
O4 K1 C10 91.3(4) . . ?
O2 K1 C10 75.9(4) . . ?
O9 K1 C10 157.0(4) . . ?
O3 K1 C10 109.6(5) . . ?
O7 K1 C10 97.7(4) . . ?
C16 K1 C10 174.9(4) . . ?
C22 S1 Au1 100.1(2) . . ?
C23 S2 Au1 100.6(2) . . ?
C26 S3 Au1 100.8(2) . . ?
C27 S4 Au1 100.9(2) . . ?
C1 O1 C10 121.4(16) . . ?
C1 O1 K1 116.3(9) . . ?
C10 O1 K1 107.4(11) . . ?
C2 O2 C3 114.0(14) . . ?
C2 O2 K1 117.2(9) . . ?
C3 O2 K1 112.6(8) . . ?
C4 O3 C5 113.4(11) . . ?
C4 O3 K1 116.7(8) . . ?
C5 O3 K1 110.1(6) . . ?
C6 O4 C7 113.1(11) . . ?
C6 O4 K1 118.8(7) . . ?
C7 O4 K1 105.7(9) . . ?
C9 O5 C8 112.1(12) . . ?
C9 O5 K1 116.0(8) . . ?
C8 O5 K1 119.0(8) . . ?
O1 C1 C2 125.5(12) . . ?
O1 C1 H1A 105.9 . . ?
C2 C1 H1A 105.9 . . ?
O1 C1 H1B 105.9 . . ?
C2 C1 H1B 105.9 . . ?
H1A C1 H1B 106.3 . . ?
O2 C2 C1 120.1(14) . . ?
O2 C2 H2A 107.3 . . ?
C1 C2 H2A 107.3 . . ?
O2 C2 H2B 107.3 . . ?
C1 C2 H2B 107.3 . . ?
H2A C2 H2B 106.9 . . ?
C4 C3 O2 124.8(12) . . ?
C4 C3 H3A 106.1 . . ?
O2 C3 H3A 106.1 . . ?
C4 C3 H3B 106.1 . . ?
O2 C3 H3B 106.1 . . ?
H3A C3 H3B 106.3 . . ?
O3 C4 C3 114.6(13) . . ?
O3 C4 H4A 108.6 . . ?
C3 C4 H4A 108.6 . . ?
O3 C4 H4B 108.6 . . ?
C3 C4 H4B 108.6 . . ?
H4A C4 H4B 107.6 . . ?
O3 C5 C6 116.9(10) . . ?
O3 C5 H5A 108.1 . . ?
C6 C5 H5A 108.1 . . ?
O3 C5 H5B 108.1 . . ?
C6 C5 H5B 108.1 . . ?
H5A C5 H5B 107.3 . . ?
O4 C6 C5 105.2(10) . . ?
O4 C6 H6A 110.7 . . ?
C5 C6 H6A 110.7 . . ?
O4 C6 H6B 110.7 . . ?
C5 C6 H6B 110.7 . . ?
H6A C6 H6B 108.8 . . ?
C8 C7 O4 119.0(11) . . ?
C8 C7 H7A 107.6 . . ?
O4 C7 H7A 107.6 . . ?
C8 C7 H7B 107.6 . . ?
O4 C7 H7B 107.6 . . ?
H7A C7 H7B 107.0 . . ?
C7 C8 O5 109.0(13) . . ?
C7 C8 H8A 109.9 . . ?
O5 C8 H8A 109.9 . . ?
C7 C8 H8B 109.9 . . ?
O5 C8 H8B 109.9 . . ?
H8A C8 H8B 108.3 . . ?
C10 C9 O5 115.5(15) . . ?
C10 C9 H9A 108.4 . . ?
O5 C9 H9A 108.4 . . ?
C10 C9 H9B 108.4 . . ?
O5 C9 H9B 108.4 . . ?
H9A C9 H9B 107.5 . . ?
C9 C10 O1 140(2) . . ?
C9 C10 K1 90.3(14) . . ?
O1 C10 K1 51.4(9) . . ?
C9 C10 H10A 102.1 . . ?
O1 C10 H10A 102.1 . . ?
K1 C10 H10A 108.4 . . ?
C9 C10 H10B 102.1 . . ?
O1 C10 H10B 102.1 . . ?
K1 C10 H10B 141.0 . . ?
H10A C10 H10B 104.8 . . ?
C11 O6 C20 114.2(9) . . ?
C11 O6 K1 120.3(7) . . ?
C20 O6 K1 117.1(7) . . ?
C13 O7 C12 125.0(13) . . ?
C13 O7 K1 103.3(9) . . ?
C12 O7 K1 102.1(8) . . ?
C15 O8 C14 118.4(10) . . ?
C15 O8 K1 116.7(7) . . ?
C14 O8 K1 119.9(8) . . ?
C17 O9 C16 114.8(9) . . ?
C17 O9 K1 106.3(6) . . ?
C16 O9 K1 98.7(6) . . ?
C18 O10 C19 115.9(9) . . ?
C18 O10 K1 117.6(6) . . ?
C19 O10 K1 108.9(7) . . ?
O6 C11 C12 113.9(10) . . ?
O6 C11 H11A 108.8 . . ?
C12 C11 H11A 108.8 . . ?
O6 C11 H11B 108.8 . . ?
C12 C11 H11B 108.8 . . ?
H11A C11 H11B 107.7 . . ?
O7 C12 C11 115.0(11) . . ?
O7 C12 H12A 108.5 . . ?
C11 C12 H12A 108.5 . . ?
O7 C12 H12B 108.5 . . ?
C11 C12 H12B 108.5 . . ?
H12A C12 H12B 107.5 . . ?
O7 C13 C14 115.4(11) . . ?
O7 C13 H13A 108.4 . . ?
C14 C13 H13A 108.4 . . ?
O7 C13 H13B 108.4 . . ?
C14 C13 H13B 108.4 . . ?
H13A C13 H13B 107.5 . . ?
O8 C14 C13 114.8(10) . . ?
O8 C14 H14A 108.6 . . ?
C13 C14 H14A 108.6 . . ?
O8 C14 H14B 108.6 . . ?
C13 C14 H14B 108.6 . . ?
H14A C14 H14B 107.5 . . ?
O8 C15 C16 113.0(9) . . ?
O8 C15 H15A 109.0 . . ?
C16 C15 H15A 109.0 . . ?
O8 C15 H15B 109.0 . . ?
C16 C15 H15B 109.0 . . ?
H15A C15 H15B 107.8 . . ?
O9 C16 C15 111.4(9) . . ?
O9 C16 K1 58.3(5) . . ?
C15 C16 K1 87.7(7) . . ?
O9 C16 H16A 109.4 . . ?
C15 C16 H16A 109.4 . . ?
K1 C16 H16A 68.8 . . ?
O9 C16 H16B 109.4 . . ?
C15 C16 H16B 109.4 . . ?
K1 C16 H16B 162.4 . . ?
H16A C16 H16B 108.0 . . ?
O9 C17 C18 106.3(9) . . ?
O9 C17 H17A 110.5 . . ?
C18 C17 H17A 110.5 . . ?
O9 C17 H17B 110.5 . . ?
C18 C17 H17B 110.5 . . ?
H17A C17 H17B 108.7 . . ?
O10 C18 C17 111.4(9) . . ?
O10 C18 H18A 109.3 . . ?
C17 C18 H18A 109.3 . . ?
O10 C18 H18B 109.3 . . ?
C17 C18 H18B 109.3 . . ?
H18A C18 H18B 108.0 . . ?
C20 C19 O10 123.2(11) . . ?
C20 C19 H19A 106.5 . . ?
O10 C19 H19A 106.5 . . ?
C20 C19 H19B 106.5 . . ?
O10 C19 H19B 106.5 . . ?
H19A C19 H19B 106.5 . . ?
C19 C20 O6 114.1(11) . . ?
C19 C20 H20A 108.7 . . ?
O6 C20 H20A 108.7 . . ?
C19 C20 H20B 108.7 . . ?
O6 C20 H20B 108.7 . . ?
H20A C20 H20B 107.6 . . ?
N1 C21 C22 179.2(10) . . ?
C23 C22 C21 120.7(6) . . ?
C23 C22 S1 124.9(5) . . ?
C21 C22 S1 114.4(5) . . ?
C22 C23 C24 120.6(6) . . ?
C22 C23 S2 123.5(5) . . ?
C24 C23 S2 116.0(5) . . ?
N2 C24 C23 179.9(9) . . ?
N3 C25 C26 178.9(8) . . ?
C27 C26 C25 120.8(6) . . ?
C27 C26 S3 123.7(5) . . ?
C25 C26 S3 115.5(5) . . ?
C26 C27 C28 121.5(6) . . ?
C26 C27 S4 123.7(5) . . ?
C28 C27 S4 114.7(5) . . ?
N4 C28 C27 179.7(8) . . ?

loop_
_geom_bond_atom_site_label_1
_geom_bond_atom_site_label_2
_geom_bond_distance
_geom_bond_site_symmetry_2
_geom_bond_publ_flag
Au1 S1 2.3096(19) . ?
Au1 S3 2.3104(18) . ?
Au1 S2 2.3147(18) . ?
Au1 S4 2.3157(18) . ?
K1 O8 2.866(8) . ?
K1 O1 2.867(8) . ?
K1 O5 2.877(8) . ?
K1 O10 2.894(7) . ?
K1 O6 2.916(7) . ?
K1 O4 2.922(7) . ?
K1 O2 2.926(8) . ?
K1 O9 2.955(7) . ?
K1 O3 3.016(7) . ?
K1 O7 3.094(9) . ?
K1 C16 3.435(11) . ?
K1 C10 3.50(2) . ?
S1 C22 1.739(7) . ?
S2 C23 1.738(6) . ?
S3 C26 1.750(6) . ?
S4 C27 1.742(7) . ?
O1 C1 1.322(13) . ?
O1 C10 1.327(15) . ?
O2 C2 1.290(14) . ?
O2 C3 1.406(16) . ?
O3 C4 1.328(14) . ?
O3 C5 1.461(14) . ?
O4 C6 1.315(11) . ?
O4 C7 1.459(13) . ?
O5 C9 1.383(14) . ?
O5 C8 1.403(14) . ?
N1 C21 1.140(9) . ?
N2 C24 1.138(9) . ?
N3 C25 1.134(9) . ?
N4 C28 1.138(9) . ?
C1 C2 1.396(19) . ?
C1 H1A 0.9700 . ?
C1 H1B 0.9700 . ?
C2 H2A 0.9700 . ?
C2 H2B 0.9700 . ?
C3 C4 1.388(18) . ?
C3 H3A 0.9700 . ?
C3 H3B 0.9700 . ?
C4 H4A 0.9700 . ?
C4 H4B 0.9700 . ?
C5 C6 1.480(15) . ?
C5 H5A 0.9700 . ?
C5 H5B 0.9700 . ?
C6 H6A 0.9700 . ?
C6 H6B 0.9700 . ?
C7 C8 1.361(18) . ?
C7 H7A 0.9700 . ?
C7 H7B 0.9700 . ?
C8 H8A 0.9700 . ?
C8 H8B 0.9700 . ?
C9 C10 1.17(2) . ?
C9 H9A 0.9700 . ?
C9 H9B 0.9700 . ?
C10 H10A 0.9700 . ?
C10 H10B 0.9700 . ?
O6 C11 1.348(12) . ?
O6 C20 1.352(12) . ?
O7 C13 1.267(13) . ?
O7 C12 1.324(13) . ?
O8 C15 1.355(12) . ?
O8 C14 1.361(12) . ?
O9 C17 1.354(10) . ?
O9 C16 1.361(10) . ?
O10 C18 1.349(10) . ?
O10 C19 1.388(12) . ?
C11 C12 1.414(14) . ?
C11 H11A 0.9700 . ?
C11 H11B 0.9700 . ?
C12 H12A 0.9700 . ?
C12 H12B 0.9700 . ?
C13 C14 1.500(16) . ?
C13 H13A 0.9700 . ?
C13 H13B 0.9700 . ?
C14 H14A 0.9700 . ?
C14 H14B 0.9700 . ?
C15 C16 1.466(14) . ?
C15 H15A 0.9700 . ?
C15 H15B 0.9700 . ?
C16 H16A 0.9700 . ?
C16 H16B 0.9700 . ?
C17 C18 1.507(13) . ?
C17 H17A 0.9700 . ?
C17 H17B 0.9700 . ?
C18 H18A 0.9700 . ?
C18 H18B 0.9700 . ?
C19 C20 1.343(14) . ?
C19 H19A 0.9700 . ?
C19 H19B 0.9700 . ?
C20 H20A 0.9700 . ?
C20 H20B 0.9700 . ?
C21 C22 1.435(10) . ?
C22 C23 1.340(9) . ?
C23 C24 1.435(9) . ?
C25 C26 1.420(9) . ?
C26 C27 1.354(8) . ?
C27 C28 1.431(9) . ?
